data_7113191
loop_
_publ_author_name
'Steckler, Timothy T.'
'Abboud, Khalil A.'
'Craps, Matt'
'Rinzler, Andrew G.'
'Reynolds, John R.'

_publ_section_title
;
 Low band gap EDOT--benzobis(thiadiazole) hybrid polymer characterized on
 near-IR transmissive single walled carbon nanotube electrodes
;
_journal_coden_ASTM CHCOFS
_journal_issue 46
_journal_name_full
;
 Chemical Communications (Cambridge, United Kingdom)
;
_journal_page_first 4904
_journal_page_last 4906
_journal_paper_doi 10.1039/b709672k
_journal_year 2007
_chemical_formula_sum 'C18 H10 N4 O4 S4'
_chemical_formula_weight 474.54
_space_group_IT_number 2
_symmetry_cell_setting triclinic
_symmetry_space_group_name_Hall '-P 1'
_symmetry_space_group_name_H-M 'P -1'
_atom_sites_solution_hydrogens geom
_atom_sites_solution_primary direct
_atom_sites_solution_secondary difmap
_audit_creation_method SHELXL-97
_cell_angle_alpha 69.407(2)
_cell_angle_beta 81.976(2)
_cell_angle_gamma 75.468(2)
_cell_formula_units_Z 2
_cell_length_a 6.2143(7)
_cell_length_b 10.8663(12)
_cell_length_c 14.9797(16)
_cell_measurement_reflns_used 73
_cell_measurement_temperature 173(2)
_cell_measurement_theta_max 28.0
_cell_measurement_theta_min 2.0
_cell_volume 915.13(17)
_computing_cell_refinement 'Bruker SMART v5.624 & SAINT 6.36a (Bruker 1998)'
_computing_data_collection 'Bruker SMART v5.624 (Bruker 1998)'
_computing_data_reduction 'Bruker SHELXTL v6.14 (Bruker 2000)'
_computing_molecular_graphics 'Bruker SHELXTL v6.14'
_computing_publication_material 'Bruker SHELXTL v6.14'
_computing_structure_refinement 'Bruker SHELXTL v6.14'
_computing_structure_solution 'Bruker SHELXTL v6.14'
_diffrn_ambient_temperature 173(2)
_diffrn_measured_fraction_theta_full 0.977
_diffrn_measured_fraction_theta_max 0.977
_diffrn_measurement_device_type 'SMART CCD area detector'
_diffrn_measurement_method '\w scans'
_diffrn_radiation_monochromator graphite
_diffrn_radiation_source 'fine-focus sealed tube'
_diffrn_radiation_type MoK\a
_diffrn_radiation_wavelength 0.71073
_diffrn_reflns_av_R_equivalents 0.0325
_diffrn_reflns_av_sigmaI/netI 0.0448
_diffrn_reflns_limit_h_max 8
_diffrn_reflns_limit_h_min -7
_diffrn_reflns_limit_k_max 14
_diffrn_reflns_limit_k_min -8
_diffrn_reflns_limit_l_max 19
_diffrn_reflns_limit_l_min -19
_diffrn_reflns_number 6248
_diffrn_reflns_theta_full 27.49
_diffrn_reflns_theta_max 27.49
_diffrn_reflns_theta_min 1.45
_diffrn_standards_decay_% 1
_diffrn_standards_number 0
_exptl_absorpt_coefficient_mu 0.557
_exptl_absorpt_correction_T_max 0.9794
_exptl_absorpt_correction_T_min 0.9419
_exptl_absorpt_correction_type integration
_exptl_absorpt_process_details 'based on measured indexed crystal faces, Bruker SHELXTL v6.12 (Bruker 1998)'
_exptl_crystal_colour brown
_exptl_crystal_density_diffrn 1.722
_exptl_crystal_density_method 'not measured'
_exptl_crystal_description needles
_exptl_crystal_F_000 484
_exptl_crystal_size_max 0.17
_exptl_crystal_size_mid 0.06
_exptl_crystal_size_min 0.04
_refine_diff_density_max 0.422
_refine_diff_density_min -0.311
_refine_diff_density_rms 0.066
_refine_ls_extinction_method none
_refine_ls_goodness_of_fit_ref 1.031
_refine_ls_hydrogen_treatment constr
_refine_ls_matrix_type full
_refine_ls_number_parameters 270
_refine_ls_number_reflns 4090
_refine_ls_number_restraints 0
_refine_ls_restrained_S_all 1.031
_refine_ls_R_factor_all 0.0518
_refine_ls_R_factor_gt 0.0374
_refine_ls_shift/su_max 0.001
_refine_ls_shift/su_mean 0.000
_refine_ls_structure_factor_coef Fsqd
_refine_ls_weighting_details 'calc w=1/[\s^2^(Fo^2^)+(0.0525P)^2^+0.0440P] where P=(Fo^2^+2Fc^2^)/3'
_refine_ls_weighting_scheme calc
_refine_ls_wR_factor_gt 0.0923
_refine_ls_wR_factor_ref 0.0980
_reflns_number_gt 3205
_reflns_number_total 4090
_reflns_threshold_expression I>2\s(I)
_cod_duplicate_entry 7102301
_cod_data_source_file b709672k.txt
_cod_data_source_block stec1
_cod_depositor_comments
;
The following automatic conversions were performed:

'_symmetry_cell_setting' value 'Triclinic' changed to 'triclinic'
according to
/usr/data/users/saulius/automatic-downloads/retrospective/RSC/lib/dictionaries/cif_core.dic
dictionary named 'cif_core.dic' version 2.4.2 from 2011-04-26.

Automatic conversion script
Id: cif_fix_values 2281 2013-09-26 08:29:07Z andrius 
;
_cod_original_sg_symbol_H-M P-1
_cod_database_code 7113191

loop_
_symmetry_equiv_pos_as_xyz
'x, y, z'
'-x, -y, -z'

loop_
_atom_site_label
_atom_site_type_symbol
_atom_site_fract_x
_atom_site_fract_y
_atom_site_fract_z
_atom_site_U_iso_or_equiv
_atom_site_adp_type
_atom_site_occupancy
_atom_site_symmetry_multiplicity
_atom_site_calc_flag
_atom_site_refinement_flags
_atom_site_disorder_assembly
_atom_site_disorder_group
S1 S 0.04601(10) 0.92397(5) 0.24113(4) 0.02793(15) Uani 1 1 d . . .
S2 S 0.46763(9) 1.20476(6) 0.00647(4) 0.02805(15) Uani 1 1 d . . .
O1 O 0.2519(3) 1.57905(15) -0.14148(11) 0.0308(4) Uani 1 1 d . . .
O2 O -0.0512(2) 1.41270(14) -0.13679(10) 0.0264(3) Uani 1 1 d . . .
N1 N -0.0577(3) 0.84890(17) 0.18842(12) 0.0243(4) Uani 1 1 d . . .
N2 N 0.1239(3) 1.04278(17) 0.15341(12) 0.0246(4) Uani 1 1 d . . .
C1 C -0.0335(3) 0.91592(19) 0.09281(14) 0.0205(4) Uani 1 1 d . . .
C2 C 0.0705(3) 1.02865(19) 0.07271(14) 0.0208(4) Uani 1 1 d . . .
C3 C 0.1061(3) 1.11617(19) -0.02066(14) 0.0200(4) Uani 1 1 d . . .
C4 C 0.2144(3) 1.2286(2) -0.04012(14) 0.0202(4) Uani 1 1 d . . .
C5 C 0.1448(3) 1.3619(2) -0.09285(14) 0.0197(4) Uani 1 1 d . . .
C6 C 0.2922(3) 1.4431(2) -0.09342(14) 0.0229(4) Uani 1 1 d . . .
C7 C 0.4747(4) 1.3717(2) -0.04334(15) 0.0294(5) Uani 1 1 d . . .
H7A H 0.5914 1.4094 -0.0368 0.035 Uiso 1 1 calc R . .
C8 C 0.0201(4) 1.6330(2) -0.16096(18) 0.0342(5) Uani 1 1 d . . .
H8A H 0.0022 1.7257 -0.2071 0.041 Uiso 1 1 calc R . .
H8B H -0.0668 1.6378 -0.1012 0.041 Uiso 1 1 calc R . .
C9 C -0.0694(4) 1.5489(2) -0.20068(17) 0.0323(5) Uani 1 1 d . . .
H9A H -0.2279 1.5902 -0.2138 0.039 Uiso 1 1 calc R . .
H9B H 0.0129 1.5478 -0.2620 0.039 Uiso 1 1 calc R . .
S11 S 0.53679(10) 1.14674(5) 0.25539(4) 0.02762(15) Uani 1 1 d . . .
S12 S 0.02009(9) 0.77932(6) 0.52892(4) 0.02759(14) Uani 1 1 d . A .
O11 O 0.2554(3) 0.55752(15) 0.36855(10) 0.0293(4) Uani 1 1 d . . .
O12 O 0.5588(2) 0.72018(14) 0.37153(10) 0.0258(3) Uani 1 1 d . . .
N11 N 0.6271(3) 1.18573(17) 0.33505(12) 0.0250(4) Uani 1 1 d . . .
N12 N 0.4300(3) 1.02089(17) 0.31814(12) 0.0242(4) Uani 1 1 d . . .
C11 C 0.5744(3) 1.09644(19) 0.42079(14) 0.0198(4) Uani 1 1 d . . .
C12 C 0.4630(3) 1.0000(2) 0.41136(14) 0.0196(4) Uani 1 1 d . . .
C13 C 0.3876(3) 0.90063(19) 0.48944(14) 0.0193(4) Uani 1 1 d . . .
C14 C 0.2801(3) 0.8033(2) 0.47705(13) 0.0198(4) Uani 1 1 d . . .
C15 C 0.3567(3) 0.72444(19) 0.42075(13) 0.0197(4) Uani 1 1 d . A .
C16 C 0.2081(3) 0.6443(2) 0.41974(14) 0.0220(4) Uani 1 1 d . A .
C17 C 0.0176(4) 0.6649(2) 0.47418(15) 0.0270(5) Uani 1 1 d . . .
H17A H -0.1018 0.6216 0.4811 0.032 Uiso 1 1 calc R A .
C18 C 0.4903(6) 0.5310(4) 0.3381(3) 0.0286(10) Uiso 0.646(8) 1 d P A 1
H18A H 0.5116 0.4881 0.2882 0.034 Uiso 0.646(8) 1 calc PR A 1
H18B H 0.5769 0.4675 0.3930 0.034 Uiso 0.646(8) 1 calc PR A 1
C19 C 0.5764(6) 0.6591(4) 0.2991(3) 0.0267(10) Uiso 0.646(8) 1 d P A 1
H19A H 0.7340 0.6386 0.2759 0.032 Uiso 0.646(8) 1 calc PR A 1
H19B H 0.4895 0.7229 0.2444 0.032 Uiso 0.646(8) 1 calc PR A 1
C18' C 0.4360(11) 0.5795(8) 0.3000(6) 0.0273(19) Uiso 0.354(8) 1 d P A 2
H18C H 0.3814 0.6557 0.2426 0.033 Uiso 0.354(8) 1 calc PR A 2
H18D H 0.4929 0.4984 0.2806 0.033 Uiso 0.354(8) 1 calc PR A 2
C19' C 0.6240(11) 0.6095(8) 0.3360(6) 0.0242(18) Uiso 0.354(8) 1 d P A 2
H19C H 0.6920 0.5283 0.3876 0.029 Uiso 0.354(8) 1 calc PR A 2
H19D H 0.7393 0.6291 0.2834 0.029 Uiso 0.354(8) 1 calc PR A 2

loop_
_atom_site_aniso_label
_atom_site_aniso_U_11
_atom_site_aniso_U_22
_atom_site_aniso_U_33
_atom_site_aniso_U_23
_atom_site_aniso_U_13
_atom_site_aniso_U_12
S1 0.0429(3) 0.0222(3) 0.0199(3) -0.0059(2) -0.0080(2) -0.0075(2)
S2 0.0243(3) 0.0274(3) 0.0336(3) -0.0104(2) -0.0085(2) -0.0035(2)
O1 0.0346(9) 0.0215(8) 0.0364(9) -0.0068(7) 0.0013(7) -0.0122(7)
O2 0.0259(8) 0.0182(7) 0.0325(8) -0.0031(6) -0.0085(6) -0.0044(6)
N1 0.0316(10) 0.0199(9) 0.0209(9) -0.0059(7) -0.0060(7) -0.0036(7)
N2 0.0342(10) 0.0190(9) 0.0212(9) -0.0070(7) -0.0083(7) -0.0027(7)
C1 0.0225(10) 0.0154(10) 0.0221(10) -0.0063(8) -0.0029(8) -0.0007(8)
C2 0.0230(10) 0.0164(10) 0.0240(10) -0.0087(8) -0.0070(8) 0.0001(8)
C3 0.0217(10) 0.0166(10) 0.0223(10) -0.0079(8) -0.0037(8) -0.0019(8)
C4 0.0219(10) 0.0212(10) 0.0197(10) -0.0089(8) -0.0030(8) -0.0044(8)
C5 0.0211(10) 0.0204(10) 0.0198(10) -0.0094(8) -0.0002(8) -0.0048(8)
C6 0.0269(11) 0.0226(11) 0.0222(10) -0.0102(9) 0.0037(8) -0.0095(9)
C7 0.0255(12) 0.0349(13) 0.0332(12) -0.0139(10) 0.0016(9) -0.0140(10)
C8 0.0356(13) 0.0214(12) 0.0433(14) -0.0107(10) 0.0005(10) -0.0037(10)
C9 0.0342(13) 0.0197(11) 0.0378(13) -0.0046(10) -0.0062(10) -0.0012(9)
S11 0.0387(3) 0.0258(3) 0.0185(3) -0.0064(2) -0.0043(2) -0.0072(2)
S12 0.0227(3) 0.0274(3) 0.0363(3) -0.0166(2) 0.0055(2) -0.0068(2)
O11 0.0353(9) 0.0296(9) 0.0323(8) -0.0185(7) 0.0027(7) -0.0136(7)
O12 0.0247(8) 0.0296(8) 0.0306(8) -0.0184(7) 0.0065(6) -0.0110(6)
N11 0.0307(10) 0.0238(9) 0.0213(9) -0.0083(7) -0.0006(7) -0.0064(8)
N12 0.0310(10) 0.0235(9) 0.0191(8) -0.0093(7) -0.0044(7) -0.0031(7)
C11 0.0197(10) 0.0172(10) 0.0222(10) -0.0079(8) -0.0029(8) -0.0006(8)
C12 0.0192(10) 0.0208(10) 0.0205(10) -0.0112(8) -0.0037(7) 0.0002(8)
C13 0.0190(10) 0.0187(10) 0.0211(10) -0.0096(8) -0.0023(7) -0.0008(8)
C14 0.0208(10) 0.0192(10) 0.0196(10) -0.0060(8) -0.0023(8) -0.0050(8)
C15 0.0199(10) 0.0205(10) 0.0189(10) -0.0061(8) -0.0024(8) -0.0044(8)
C16 0.0268(11) 0.0188(10) 0.0229(10) -0.0082(8) -0.0039(8) -0.0062(8)
C17 0.0248(11) 0.0242(11) 0.0363(12) -0.0121(9) -0.0010(9) -0.0102(9)

loop_
_atom_type_symbol
_atom_type_description
_atom_type_scat_dispersion_real
_atom_type_scat_dispersion_imag
_atom_type_scat_source
C C 0.0033 0.0016 'International Tables Vol C Tables 4.2.6.8 and 6.1.1.4'
H H 0.0000 0.0000 'International Tables Vol C Tables 4.2.6.8 and 6.1.1.4'
N N 0.0061 0.0033 'International Tables Vol C Tables 4.2.6.8 and 6.1.1.4'
O O 0.0106 0.0060 'International Tables Vol C Tables 4.2.6.8 and 6.1.1.4'
S S 0.1246 0.1234 'International Tables Vol C Tables 4.2.6.8 and 6.1.1.4'

loop_
_geom_angle_atom_site_label_1
_geom_angle_atom_site_label_2
_geom_angle_atom_site_label_3
_geom_angle
_geom_angle_site_symmetry_1
_geom_angle_site_symmetry_3
N1 S1 N2 102.42(9) . .
C7 S2 C4 92.80(10) . .
C6 O1 C8 111.39(16) . .
C5 O2 C9 112.91(16) . .
C1 N1 S1 106.27(14) . .
C2 N2 S1 106.05(14) . .
N1 C1 C3 124.88(19) . 2_575
N1 C1 C2 112.46(18) . .
C3 C1 C2 122.63(18) 2_575 .
N2 C2 C3 124.18(18) . .
N2 C2 C1 112.80(18) . .
C3 C2 C1 123.00(18) . .
C1 C3 C2 114.36(18) 2_575 .
C1 C3 C4 123.16(18) 2_575 .
C2 C3 C4 122.46(18) . .
C5 C4 C3 129.48(18) . .
C5 C4 S2 109.52(15) . .
C3 C4 S2 121.00(14) . .
O2 C5 C4 123.43(18) . .
O2 C5 C6 123.03(18) . .
C4 C5 C6 113.47(18) . .
C7 C6 O1 124.61(19) . .
C7 C6 C5 112.90(19) . .
O1 C6 C5 122.48(19) . .
C6 C7 S2 111.30(17) . .
O1 C8 C9 111.88(18) . .
O2 C9 C8 112.42(18) . .
N12 S11 N11 102.64(9) . .
C17 S12 C14 92.59(10) . .
C16 O11 C18' 113.0(3) . .
C16 O11 C18 111.8(2) . .
C18' O11 C18 27.6(3) . .
C15 O12 C19' 112.9(3) . .
C15 O12 C19 112.35(19) . .
C19' O12 C19 26.7(3) . .
C11 N11 S11 105.79(14) . .
C12 N12 S11 106.01(14) . .
N11 C11 C13 124.68(19) . 2_676
N11 C11 C12 113.07(18) . .
C13 C11 C12 122.18(18) 2_676 .
N12 C12 C13 123.93(18) . .
N12 C12 C11 112.48(18) . .
C13 C12 C11 123.52(18) . .
C12 C13 C11 114.28(18) . 2_676
C12 C13 C14 121.94(17) . .
C11 C13 C14 123.78(18) 2_676 .
C15 C14 C13 127.01(18) . .
C15 C14 S12 109.78(15) . .
C13 C14 S12 123.10(15) . .
O12 C15 C14 123.33(18) . .
O12 C15 C16 122.85(17) . .
C14 C15 C16 113.81(18) . .
C17 C16 O11 124.79(19) . .
C17 C16 C15 112.45(18) . .
O11 C16 C15 122.76(18) . .
C16 C17 S12 111.36(16) . .
O11 C18 C19 111.3(3) . .
O12 C19 C18 110.7(3) . .
O11 C18' C19' 113.3(6) . .
O12 C19' C18' 114.0(6) . .

loop_
_geom_bond_atom_site_label_1
_geom_bond_atom_site_label_2
_geom_bond_distance
_geom_bond_site_symmetry_2
S1 N1 1.6009(18) .
S1 N2 1.6032(18) .
S2 C7 1.711(2) .
S2 C4 1.734(2) .
O1 C6 1.371(2) .
O1 C8 1.441(3) .
O2 C5 1.361(2) .
O2 C9 1.439(2) .
N1 C1 1.366(3) .
N2 C2 1.365(2) .
C1 C3 1.405(3) 2_575
C1 C2 1.447(3) .
C2 C3 1.412(3) .
C3 C1 1.405(3) 2_575
C3 C4 1.462(3) .
C4 C5 1.373(3) .
C5 C6 1.420(3) .
C6 C7 1.355(3) .
C8 C9 1.493(3) .
S11 N12 1.6034(18) .
S11 N11 1.6063(18) .
S12 C17 1.717(2) .
S12 C14 1.732(2) .
O11 C16 1.368(2) .
O11 C18' 1.418(6) .
O11 C18 1.455(4) .
O12 C15 1.364(2) .
O12 C19' 1.428(6) .
O12 C19 1.438(4) .
N11 C11 1.365(3) .
N12 C12 1.370(2) .
C11 C13 1.410(3) 2_676
C11 C12 1.447(3) .
C12 C13 1.402(3) .
C13 C11 1.410(3) 2_676
C13 C14 1.459(3) .
C14 C15 1.365(3) .
C15 C16 1.424(3) .
C16 C17 1.357(3) .
C18 C19 1.510(6) .
C18' C19' 1.501(10) .
